data_2207194
loop_
_publ_author_name
'Sompong Boonsri'
'Suchada Chantrapromma'
'Hoong-Kun Fun'
'Chatchanok Karalai'
'Akkharawit Kanjana-opas'
'Shazia Anjum'

_publ_section_title 2,3-Dihydro-7-hydroxy-3-[(4-methoxyphenyl)methylene]-4<i>H</i>-1-benzopyran-4-one
_journal_coeditor_code CI6686
_journal_issue 11
_journal_name_full 'Acta Crystallographica Section E'
_journal_page_first o3930
_journal_page_last o3932
_journal_paper_doi 10.1107/S1600536805034823
_journal_volume 61
_journal_year 2005
_chemical_formula_iupac 'C17 H14 O4'
_chemical_formula_moiety 'C17 H14 O4'
_chemical_formula_sum 'C17 H14 O4'
_chemical_formula_weight 282.28
_chemical_melting_point .488E-305
_chemical_name_common
;
Bonducellin
;
_chemical_name_systematic
;
2,3-dihydro-7-hydroxy-3-[(4-methoxyphenyl)methylene]-4H-1-benzopyran-4-one
;
_space_group_IT_number 14
_symmetry_cell_setting monoclinic
_symmetry_space_group_name_Hall '-P 2ybc'
_symmetry_space_group_name_H-M 'P 1 21/c 1'
_atom_sites_solution_hydrogens geom
_atom_sites_solution_primary direct
_atom_sites_solution_secondary difmap
_audit_creation_method SHELXL-97
_cell_angle_alpha 90.00
_cell_angle_beta 99.844(7)
_cell_angle_gamma 90.00
_cell_formula_units_Z 4
_cell_length_a 3.9591(11)
_cell_length_b 20.939(5)
_cell_length_c 16.209(4)
_cell_measurement_reflns_used 2593
_cell_measurement_temperature 297(2)
_cell_measurement_theta_max 25.99
_cell_measurement_theta_min 1.60
_cell_volume 1323.9(6)
_computing_cell_refinement 'SAINT (Siemens, 1996)'
_computing_data_collection 'SMART (Siemens, 1996)'
_computing_data_reduction SAINT
_computing_molecular_graphics SHELXTL
_computing_publication_material 'SHELXTL and PLATON (Spek, 2003)'
_computing_structure_refinement SHELXTL
_computing_structure_solution 'SHELXTL (Sheldrick, 1997)'
_diffrn_ambient_temperature 273(2)
_diffrn_detector_area_resol_mean 8.33
_diffrn_measured_fraction_theta_full 1.000
_diffrn_measured_fraction_theta_max 1.000
_diffrn_measurement_device_type 'Bruker SMART CCD area-detector'
_diffrn_measurement_method \w
_diffrn_radiation_monochromator graphite
_diffrn_radiation_source 'fine-focus sealed tube'
_diffrn_radiation_type MoK\a
_diffrn_radiation_wavelength 0.71073
_diffrn_reflns_av_R_equivalents 0.0360
_diffrn_reflns_av_sigmaI/netI 0.0269
_diffrn_reflns_limit_h_max 4
_diffrn_reflns_limit_h_min -4
_diffrn_reflns_limit_k_max 25
_diffrn_reflns_limit_k_min -25
_diffrn_reflns_limit_l_max 19
_diffrn_reflns_limit_l_min -19
_diffrn_reflns_number 13570
_diffrn_reflns_theta_full 25.99
_diffrn_reflns_theta_max 25.99
_diffrn_reflns_theta_min 1.60
_diffrn_standards_number 0
_exptl_absorpt_coefficient_mu 0.101
_exptl_absorpt_correction_T_max 0.996
_exptl_absorpt_correction_T_min 0.994
_exptl_absorpt_correction_type multi-scan
_exptl_absorpt_process_details '(SADABS; Sheldrick, 1996)'
_exptl_crystal_colour colourless
_exptl_crystal_density_diffrn 1.416
_exptl_crystal_density_method 'not measured'
_exptl_crystal_description Needle
_exptl_crystal_F_000 592
_exptl_crystal_size_max 0.549
_exptl_crystal_size_mid 0.047
_exptl_crystal_size_min 0.041
_refine_diff_density_max 0.188
_refine_diff_density_min -0.154
_refine_ls_extinction_method none
_refine_ls_goodness_of_fit_ref 1.082
_refine_ls_hydrogen_treatment constr
_refine_ls_matrix_type full
_refine_ls_number_parameters 192
_refine_ls_number_reflns 2593
_refine_ls_number_restraints 0
_refine_ls_restrained_S_all 1.082
_refine_ls_R_factor_all 0.0603
_refine_ls_R_factor_gt 0.0438
_refine_ls_shift/su_max 0.001
_refine_ls_shift/su_mean 0.000
_refine_ls_structure_factor_coef Fsqd
_refine_ls_weighting_details 'calc w = 1/[\s^2^(Fo^2^)+(0.0414P)^2^+0.4026P] where P = (Fo^2^+2Fc^2^)/3'
_refine_ls_weighting_scheme calc
_refine_ls_wR_factor_gt 0.0959
_refine_ls_wR_factor_ref 0.1063
_reflns_number_gt 1997
_reflns_number_total 2593
_reflns_threshold_expression I>2\s(I)
_cod_data_source_file ci6686.cif
_cod_data_source_block I
_cod_original_sg_symbol_H-M 'P 21/c'
_cod_database_code 2207194
_cod_database_fobs_code 2207194

loop_
_symmetry_equiv_pos_as_xyz
'x, y, z'
'-x, y+1/2, -z+1/2'
'-x, -y, -z'
'x, -y-1/2, z-1/2'

loop_
_atom_site_label
_atom_site_fract_x
_atom_site_fract_y
_atom_site_fract_z
_atom_site_U_iso_or_equiv
_atom_site_adp_type
_atom_site_calc_flag
_atom_site_refinement_flags
_atom_site_occupancy
_atom_site_type_symbol
O1 0.3373(3) 0.07801(6) 0.48932(7) 0.0408(3) Uani d . 1 O
O2 -0.0199(4) 0.22947(6) 0.61048(8) 0.0510(4) Uani d . 1 O
O3 0.1600(4) 0.18424(6) 0.23273(8) 0.0539(4) Uani d . 1 O
H3 0.0868 0.2176 0.2099 0.081 Uiso calc R 1 H
O4 0.6640(4) -0.07164(6) 0.93901(8) 0.0477(4) Uani d . 1 O
C1 0.2102(4) 0.13093(8) 0.44565(10) 0.0316(4) Uani d . 1 C
C2 0.2405(5) 0.13278(8) 0.36196(11) 0.0366(4) Uani d . 1 C
H2 0.3393 0.0987 0.3379 0.044 Uiso calc R 1 H
C3 0.1228(5) 0.18561(8) 0.31405(10) 0.0361(4) Uani d . 1 C
C4 -0.0270(5) 0.23666(8) 0.34969(11) 0.0396(4) Uani d . 1 C
H4 -0.1103 0.2717 0.3172 0.047 Uiso calc R 1 H
C5 -0.0503(5) 0.23473(8) 0.43306(11) 0.0372(4) Uani d . 1 C
H5 -0.1472 0.2692 0.4568 0.045 Uiso calc R 1 H
C6 0.0683(4) 0.18215(8) 0.48366(10) 0.0313(4) Uani d . 1 C
C7 0.0689(5) 0.18208(8) 0.57403(11) 0.0344(4) Uani d . 1 C
C8 0.1856(5) 0.12225(8) 0.61888(10) 0.0328(4) Uani d . 1 C
C9 0.2010(5) 0.06451(8) 0.56462(10) 0.0368(4) Uani d . 1 C
H9A 0.3425 0.0322 0.5967 0.044 Uiso calc R 1 H
H9B -0.0281 0.0471 0.5492 0.044 Uiso calc R 1 H
C10 0.2689(5) 0.12230(8) 0.70259(11) 0.0378(4) Uani d . 1 C
H10 0.2631 0.1622 0.7276 0.045 Uiso calc R 1 H
C11 0.3674(5) 0.06956(8) 0.76064(10) 0.0352(4) Uani d . 1 C
C12 0.5836(5) 0.08131(9) 0.83691(11) 0.0415(5) Uani d . 1 C
H12 0.6637 0.1226 0.8491 0.050 Uiso calc R 1 H
C13 0.6803(5) 0.03373(9) 0.89399(11) 0.0419(5) Uani d . 1 C
H13 0.8294 0.0426 0.9435 0.050 Uiso calc R 1 H
C14 0.5560(5) -0.02776(9) 0.87797(10) 0.0359(4) Uani d . 1 C
C15 0.3348(5) -0.04092(9) 0.80379(11) 0.0377(4) Uani d . 1 C
H15 0.2476 -0.0819 0.7930 0.045 Uiso calc R 1 H
C16 0.2451(5) 0.00749(9) 0.74601(11) 0.0372(4) Uani d . 1 C
H16 0.0994 -0.0017 0.6961 0.045 Uiso calc R 1 H
C17 0.4982(6) -0.13247(9) 0.93384(13) 0.0497(5) Uani d . 1 C
H17A 0.5864 -0.1572 0.9827 0.075 Uiso calc R 1 H
H17B 0.5410 -0.1545 0.8847 0.075 Uiso calc R 1 H
H17C 0.2558 -0.1266 0.9306 0.075 Uiso calc R 1 H

loop_
_atom_site_aniso_label
_atom_site_aniso_U_11
_atom_site_aniso_U_22
_atom_site_aniso_U_33
_atom_site_aniso_U_12
_atom_site_aniso_U_13
_atom_site_aniso_U_23
O1 0.0578(8) 0.0361(7) 0.0306(7) 0.0160(6) 0.0132(6) 0.0047(5)
O2 0.0820(11) 0.0365(7) 0.0344(7) 0.0126(7) 0.0093(7) -0.0068(6)
O3 0.0882(12) 0.0466(8) 0.0290(7) 0.0089(8) 0.0159(7) 0.0066(6)
O4 0.0529(9) 0.0489(8) 0.0387(8) 0.0016(6) 0.0005(6) 0.0122(6)
C1 0.0358(10) 0.0279(9) 0.0300(9) 0.0006(7) 0.0024(7) -0.0002(7)
C2 0.0458(11) 0.0332(10) 0.0316(9) 0.0024(8) 0.0092(8) -0.0036(7)
C3 0.0460(11) 0.0364(10) 0.0254(9) -0.0049(8) 0.0050(8) 0.0007(7)
C4 0.0512(12) 0.0308(9) 0.0353(10) 0.0024(8) 0.0033(8) 0.0044(8)
C5 0.0464(11) 0.0281(9) 0.0367(10) 0.0034(8) 0.0066(8) -0.0034(7)
C6 0.0365(10) 0.0287(9) 0.0277(9) -0.0014(7) 0.0025(7) -0.0018(7)
C7 0.0418(10) 0.0293(9) 0.0314(9) -0.0012(8) 0.0043(8) -0.0059(7)
C8 0.0375(10) 0.0323(9) 0.0286(9) -0.0007(7) 0.0057(7) 0.0000(7)
C9 0.0512(11) 0.0318(9) 0.0282(9) 0.0047(8) 0.0088(8) 0.0029(7)
C10 0.0484(11) 0.0326(9) 0.0320(10) -0.0011(8) 0.0062(8) -0.0037(7)
C11 0.0416(10) 0.0390(10) 0.0259(9) 0.0014(8) 0.0082(8) -0.0004(7)
C12 0.0544(12) 0.0397(10) 0.0296(10) -0.0069(9) 0.0049(8) -0.0040(8)
C13 0.0463(11) 0.0512(12) 0.0262(9) -0.0042(9) 0.0002(8) -0.0015(8)
C14 0.0375(10) 0.0428(11) 0.0286(9) 0.0056(8) 0.0089(8) 0.0043(8)
C15 0.0446(11) 0.0348(10) 0.0338(10) -0.0030(8) 0.0069(8) -0.0005(8)
C16 0.0425(10) 0.0423(11) 0.0255(9) -0.0026(8) 0.0020(8) -0.0016(7)
C17 0.0590(13) 0.0438(12) 0.0484(12) 0.0063(10) 0.0148(10) 0.0112(9)

loop_
_atom_type_symbol
_atom_type_description
_atom_type_scat_dispersion_real
_atom_type_scat_dispersion_imag
_atom_type_scat_source
C C 0.0033 0.0016 'International Tables Vol C Tables 4.2.6.8 and 6.1.1.4'
H H 0.0000 0.0000 'International Tables Vol C Tables 4.2.6.8 and 6.1.1.4'
O O 0.0106 0.0060 'International Tables Vol C Tables 4.2.6.8 and 6.1.1.4'

loop_
_geom_angle_atom_site_label_1
_geom_angle_atom_site_label_2
_geom_angle_atom_site_label_3
_geom_angle
_geom_angle_publ_flag
C1 O1 C9 116.08(13) y
C3 O3 H3 109.5 ?
C14 O4 C17 118.30(15) y
O1 C1 C2 116.48(15) y
O1 C1 C6 122.26(15) y
C2 C1 C6 121.21(16) ?
C1 C2 C3 119.68(16) ?
C1 C2 H2 120.2 ?
C3 C2 H2 120.2 ?
O3 C3 C2 116.57(16) y
O3 C3 C4 123.04(16) y
C2 C3 C4 120.38(16) ?
C5 C4 C3 119.40(16) ?
C5 C4 H4 120.3 ?
C3 C4 H4 120.3 ?
C4 C5 C6 121.77(16) ?
C4 C5 H5 119.1 ?
C6 C5 H5 119.1 ?
C1 C6 C5 117.53(15) ?
C1 C6 C7 120.44(15) ?
C5 C6 C7 121.87(15) ?
O2 C7 C6 121.69(16) ?
O2 C7 C8 122.30(16) y
C6 C7 C8 116.01(14) y
C10 C8 C7 119.86(16) ?
C10 C8 C9 124.45(16) y
C7 C8 C9 115.68(14) y
O1 C9 C8 113.30(14) ?
O1 C9 H9A 108.9 ?
C8 C9 H9A 108.9 ?
O1 C9 H9B 108.9 ?
C8 C9 H9B 108.9 ?
H9A C9 H9B 107.7 ?
C8 C10 C11 130.10(17) y
C8 C10 H10 115.0 ?
C11 C10 H10 115.0 ?
C16 C11 C12 117.16(16) y
C16 C11 C10 123.33(16) y
C12 C11 C10 119.45(16) ?
C13 C12 C11 121.82(17) ?
C13 C12 H12 119.1 ?
C11 C12 H12 119.1 ?
C12 C13 C14 119.98(17) ?
C12 C13 H13 120.0 ?
C14 C13 H13 120.0 ?
O4 C14 C13 115.61(16) y
O4 C14 C15 124.56(17) y
C13 C14 C15 119.82(16) ?
C16 C15 C14 119.42(17) ?
C16 C15 H15 120.3 ?
C14 C15 H15 120.3 ?
C15 C16 C11 121.77(17) ?
C15 C16 H16 119.1 ?
C11 C16 H16 119.1 ?
O4 C17 H17A 109.5 ?
O4 C17 H17B 109.5 ?
H17A C17 H17B 109.5 ?
O4 C17 H17C 109.5 ?
H17A C17 H17C 109.5 ?
H17B C17 H17C 109.5 ?

loop_
_geom_bond_atom_site_label_1
_geom_bond_atom_site_label_2
_geom_bond_distance
_geom_bond_publ_flag
O1 C1 1.364(2) y
O1 C9 1.444(2) y
O2 C7 1.236(2) y
O3 C3 1.351(2) y
O3 H3 0.82 ?
O4 C14 1.364(2) y
O4 C17 1.429(2) y
C1 C2 1.383(2) ?
C1 C6 1.401(2) ?
C2 C3 1.386(2) ?
C2 H2 0.93 ?
C3 C4 1.395(3) ?
C4 C5 1.371(3) ?
C4 H4 0.93 ?
C5 C6 1.405(2) ?
C5 H5 0.93 ?
C6 C7 1.464(2) ?
C7 C8 1.482(2) ?
C8 C10 1.340(2) y
C8 C9 1.502(2) ?
C9 H9A 0.97 ?
C9 H9B 0.97 ?
C10 C11 1.460(2) y
C10 H10 0.93 ?
C11 C16 1.393(3) ?
C11 C12 1.400(2) ?
C12 C13 1.369(3) ?
C12 H12 0.93 ?
C13 C14 1.387(3) ?
C13 H13 0.93 ?
C14 C15 1.389(3) ?
C15 C16 1.385(2) ?
C15 H15 0.93 ?
C16 H16 0.93 ?
C17 H17A 0.96 ?
C17 H17B 0.96 ?
C17 H17C 0.96 ?

loop_
_geom_hbond_atom_site_label_D
_geom_hbond_atom_site_label_H
_geom_hbond_atom_site_label_A
_geom_hbond_site_symmetry_A
_geom_hbond_distance_DH
_geom_hbond_distance_HA
_geom_hbond_distance_DA
_geom_hbond_angle_DHA
_geom_hbond_publ_flag
O3 H3 O2 4_565 0.82 1.94 2.686(2) 151 y
C10 H10 O2 1_555 0.93 2.47 2.826(2) 103 y
C13 H13 O4 3_757 0.93 2.59 3.506(3) 168 y
C17 H17B O3 3_656 0.96 2.49 3.398(2) 158 y

loop_
_geom_torsion_atom_site_label_1
_geom_torsion_atom_site_label_2
_geom_torsion_atom_site_label_3
_geom_torsion_atom_site_label_4
_geom_torsion
C9 O1 C1 C2 -158.14(16)
C9 O1 C1 C6 24.3(2)
O1 C1 C2 C3 -178.80(16)
C6 C1 C2 C3 -1.2(3)
C1 C2 C3 O3 -179.93(17)
C1 C2 C3 C4 -0.3(3)
O3 C3 C4 C5 -179.00(18)
C2 C3 C4 C5 1.4(3)
C3 C4 C5 C6 -1.0(3)
O1 C1 C6 C5 179.03(16)
C2 C1 C6 C5 1.6(3)
O1 C1 C6 C7 3.4(3)
C2 C1 C6 C7 -173.97(17)
C4 C5 C6 C1 -0.5(3)
C4 C5 C6 C7 175.02(17)
C1 C6 C7 O2 171.95(17)
C5 C6 C7 O2 -3.4(3)
C1 C6 C7 C8 -7.4(2)
C5 C6 C7 C8 177.20(16)
O2 C7 C8 C10 -14.5(3)
C6 C7 C8 C10 164.84(17)
O2 C7 C8 C9 165.46(18)
C6 C7 C8 C9 -15.2(2)
C1 O1 C9 C8 -46.1(2)
C10 C8 C9 O1 -138.66(18)
C7 C8 C9 O1 41.4(2)
C7 C8 C10 C11 175.48(18)
C9 C8 C10 C11 -4.5(3)
C8 C10 C11 C16 -31.5(3)
C8 C10 C11 C12 151.4(2)
C16 C11 C12 C13 1.9(3)
C10 C11 C12 C13 179.19(18)
C11 C12 C13 C14 -1.8(3)
C17 O4 C14 C13 168.63(17)
C17 O4 C14 C15 -10.9(3)
C12 C13 C14 O4 -179.27(17)
C12 C13 C14 C15 0.3(3)
O4 C14 C15 C16 -179.46(17)
C13 C14 C15 C16 1.0(3)
C14 C15 C16 C11 -0.9(3)
C12 C11 C16 C15 -0.5(3)
C10 C11 C16 C15 -177.73(17)

loop_
_cod_related_entry_id
_cod_related_entry_database
_cod_related_entry_code
1 ChemSpider 21180166
